data_4303233
loop_
_publ_author_name
'Longsheng Wang'
'Li Zhu'
'Panchao Yin'
'Weiwei Fu'
'Jiake Chen'
'Jian Hao'
'Fengping Xiao'
'Chunlin Lv'
'Jin Zhang'
'Lu Shi'
'Qiang Li'
'Yongge Wei'

_publ_contact_author_address
;
Department of Chemistry
Tsinghua University
Beijing 100084
P. R. China
;
_publ_contact_author_email yonggewei@mail.tsinghua.edu.cn
_publ_contact_author_name 'Dr Yongge Wei'
_publ_section_title
;
From 0D dimer to 2D Network-Supramolecular Assembly of Organic
Derivatized Polyoxometalates with Remote Hydroxyl via Hydrogen Bonding
;
_journal_name_full 'Inorganic Chemistry'
_journal_page_first 9222
_journal_page_last 9235
_journal_paper_doi 10.1021/ic900985w
_journal_volume 48
_journal_year 2009
_chemical_formula_sum 'C42 H79 Mo6 N3 O19'
_chemical_formula_weight 1505.72
_chemical_name_systematic
; 
 ? 
;
_space_group_IT_number 14
_symmetry_cell_setting monoclinic
_symmetry_space_group_name_Hall '-P 2yn'
_symmetry_space_group_name_H-M 'P 1 21/n 1'
_atom_sites_solution_hydrogens geom
_atom_sites_solution_primary direct
_atom_sites_solution_secondary difmap
_audit_creation_method SHELXL-97
_cell_angle_alpha 90.00
_cell_angle_beta 106.37(3)
_cell_angle_gamma 90.00
_cell_formula_units_Z 4
_cell_length_a 19.288(4)
_cell_length_b 14.917(3)
_cell_length_c 20.143(4)
_cell_measurement_reflns_used 43031
_cell_measurement_temperature 293(2)
_cell_measurement_theta_max 54.99
_cell_measurement_theta_min 6.04
_cell_volume 5561(2)
_computing_cell_refinement 'Rigaku RAPID AUTO Ver2.30'
_computing_data_collection 'Rigaku RAPID AUTO Ver2.30'
_computing_data_reduction 'Rigaku RAPID AUTO Ver2.30'
_computing_molecular_graphics 'Bruker SHELXTL'
_computing_publication_material 'Bruker SHELXTL'
_computing_structure_refinement 'SHELXL-97 (Sheldrick, 1997)'
_computing_structure_solution 'SHELXS-97 (Sheldrick, 1990)'
_diffrn_ambient_temperature 293(2)
_diffrn_measured_fraction_theta_full 0.997
_diffrn_measured_fraction_theta_max 0.997
_diffrn_measurement_device_type 'Rigaku RAXIS-RAPID'
_diffrn_measurement_method '\w scans'
_diffrn_radiation_monochromator graphite
_diffrn_radiation_source 'fine-focus sealed tube'
_diffrn_radiation_type MoK\a
_diffrn_radiation_wavelength 0.71073
_diffrn_reflns_av_R_equivalents 0.0257
_diffrn_reflns_av_sigmaI/netI 0.0207
_diffrn_reflns_limit_h_max 23
_diffrn_reflns_limit_h_min -23
_diffrn_reflns_limit_k_max 18
_diffrn_reflns_limit_k_min -18
_diffrn_reflns_limit_l_max 24
_diffrn_reflns_limit_l_min -24
_diffrn_reflns_number 46531
_diffrn_reflns_theta_full 26.00
_diffrn_reflns_theta_max 26.00
_diffrn_reflns_theta_min 3.02
_exptl_absorpt_coefficient_mu 1.382
_exptl_absorpt_correction_T_max 0.6820
_exptl_absorpt_correction_T_min 0.6820
_exptl_absorpt_correction_type multi-scan
_exptl_crystal_colour red
_exptl_crystal_density_diffrn 1.799
_exptl_crystal_density_method 'not measured'
_exptl_crystal_description block
_exptl_crystal_F_000 3024
_exptl_crystal_size_max 0.30
_exptl_crystal_size_mid 0.30
_exptl_crystal_size_min 0.15
_refine_diff_density_max 0.742
_refine_diff_density_min -0.538
_refine_diff_density_rms 0.064
_refine_ls_extinction_method none
_refine_ls_goodness_of_fit_ref 1.034
_refine_ls_hydrogen_treatment constr
_refine_ls_matrix_type full
_refine_ls_number_parameters 635
_refine_ls_number_reflns 10888
_refine_ls_number_restraints 0
_refine_ls_restrained_S_all 1.034
_refine_ls_R_factor_all 0.0359
_refine_ls_R_factor_gt 0.0283
_refine_ls_shift/su_max 0.001
_refine_ls_shift/su_mean 0.000
_refine_ls_structure_factor_coef Fsqd
_refine_ls_weighting_details 'calc w=1/[\s^2^(Fo^2^)+(0.0399P)^2^+3.6302P] where P=(Fo^2^+2Fc^2^)/3'
_refine_ls_weighting_scheme calc
_refine_ls_wR_factor_gt 0.0739
_refine_ls_wR_factor_ref 0.0776
_reflns_number_gt 9125
_reflns_number_total 10888
_reflns_threshold_expression >2sigma(I)
_cod_data_source_file ic900985w_si_001_1.cif
_cod_data_source_block Naph
_cod_depositor_comments
;
The following automatic conversions were performed:
'_symmetry_cell_setting' value 'Monoclinic' changed to 'monoclinic'
according to '/home/saulius/struct/CIF-dictionaries/cif_core.dic'
dictionary named 'cif_core.dic' version 2.4.1 from 2010-06-29.

Automatic conversion script
Id: cif_fix_enum 1527 2010-12-29 10:47:43Z saulius 
;
_cod_original_cell_volume 5560.8(19)
_cod_database_code 4303233

loop_
_symmetry_equiv_pos_as_xyz
'x, y, z'
'-x+1/2, y+1/2, -z+1/2'
'-x, -y, -z'
'x-1/2, -y-1/2, z-1/2'

loop_
_atom_site_label
_atom_site_type_symbol
_atom_site_fract_x
_atom_site_fract_y
_atom_site_fract_z
_atom_site_U_iso_or_equiv
_atom_site_adp_type
_atom_site_occupancy
_atom_site_symmetry_multiplicity
_atom_site_calc_flag
_atom_site_refinement_flags
_atom_site_disorder_assembly
_atom_site_disorder_group
Mo1 Mo 0.542138(14) 0.119638(16) 0.277239(13) 0.04056(7) Uani 1 1 d . . .
Mo2 Mo 0.465719(16) 0.194126(19) 0.122837(14) 0.05090(8) Uani 1 1 d . . .
Mo3 Mo 0.622534(14) 0.27422(2) 0.212263(14) 0.04933(8) Uani 1 1 d . . .
Mo4 Mo 0.398070(14) 0.241737(18) 0.251294(16) 0.04781(8) Uani 1 1 d . . .
Mo5 Mo 0.556135(15) 0.321312(18) 0.341411(13) 0.04492(7) Uani 1 1 d . . .
Mo6 Mo 0.476605(15) 0.399592(17) 0.185346(14) 0.04629(8) Uani 1 1 d . . .
O1 O 0.51020(9) 0.25559(11) 0.23268(9) 0.0347(4) Uani 1 1 d . . .
O2 O 0.43156(17) 0.15239(19) 0.04266(13) 0.0800(8) Uani 1 1 d . . .
O3 O 0.70349(13) 0.2877(2) 0.19747(14) 0.0758(8) Uani 1 1 d . . .
O4 O 0.31576(13) 0.23210(17) 0.26363(16) 0.0732(8) Uani 1 1 d . . .
O5 O 0.58856(16) 0.36825(17) 0.41993(12) 0.0697(7) Uani 1 1 d . . .
O6 O 0.45402(15) 0.50263(16) 0.15226(13) 0.0696(7) Uani 1 1 d . . .
O7 O 0.49879(12) 0.09184(14) 0.17962(11) 0.0523(5) Uani 1 1 d . . .
O8 O 0.62819(11) 0.15766(14) 0.25271(11) 0.0485(5) Uani 1 1 d . . .
O9 O 0.44462(11) 0.13124(13) 0.28586(12) 0.0498(5) Uani 1 1 d . . .
O10 O 0.57401(11) 0.19662(14) 0.35823(10) 0.0452(5) Uani 1 1 d . . .
O11 O 0.56445(13) 0.22104(16) 0.12785(11) 0.0557(6) Uani 1 1 d . . .
O12 O 0.38344(11) 0.19443(14) 0.15977(12) 0.0549(6) Uani 1 1 d . . .
O13 O 0.63745(11) 0.32225(15) 0.30400(11) 0.0505(5) Uani 1 1 d . . .
O14 O 0.45589(12) 0.29551(14) 0.33689(11) 0.0499(5) Uani 1 1 d . . .
O15 O 0.44743(12) 0.32176(15) 0.10717(11) 0.0536(5) Uani 1 1 d . . .
O16 O 0.57376(12) 0.38479(15) 0.17922(11) 0.0532(5) Uani 1 1 d . . .
O17 O 0.39332(11) 0.35939(14) 0.21091(12) 0.0529(5) Uani 1 1 d . . .
O18 O 0.51933(12) 0.42151(13) 0.28207(11) 0.0507(5) Uani 1 1 d . . .
O19 O 0.59207(16) -0.25477(18) 0.54509(14) 0.0758(8) Uani 1 1 d . . .
H19A H 0.5735 -0.2604 0.5768 0.114 Uiso 1 1 calc R . .
N1 N 0.56833(14) 0.01628(16) 0.31580(13) 0.0475(6) Uani 1 1 d . . .
N2 N 0.27590(18) 0.9440(2) 0.17097(17) 0.0712(9) Uani 1 1 d . . .
N3 N 0.33024(14) 0.36662(18) 0.89086(14) 0.0517(6) Uani 1 1 d . . .
C1 C 0.59483(17) -0.0583(2) 0.35724(16) 0.0472(7) Uani 1 1 d . . .
C2 C 0.55827(17) -0.0895(2) 0.40526(16) 0.0485(7) Uani 1 1 d . . .
C3 C 0.4925(2) -0.0531(3) 0.4090(2) 0.0662(10) Uani 1 1 d . . .
H3A H 0.4707 -0.0071 0.3792 0.079 Uiso 1 1 calc R . .
C4 C 0.4605(2) -0.0856(3) 0.4567(2) 0.0825(13) Uani 1 1 d . . .
H4A H 0.4163 -0.0623 0.4582 0.099 Uiso 1 1 calc R . .
C5 C 0.4932(2) -0.1533(3) 0.5035(2) 0.0764(12) Uani 1 1 d . . .
H5A H 0.4710 -0.1734 0.5361 0.092 Uiso 1 1 calc R . .
C6 C 0.5572(2) -0.1898(2) 0.50150(18) 0.0571(8) Uani 1 1 d . . .
C7 C 0.59121(18) -0.1608(2) 0.45059(16) 0.0487(7) Uani 1 1 d . . .
C8 C 0.65439(19) -0.1998(2) 0.44466(18) 0.0567(8) Uani 1 1 d . . .
H8A H 0.6755 -0.2462 0.4744 0.068 Uiso 1 1 calc R . .
C9 C 0.6863(2) -0.1710(2) 0.39578(19) 0.0621(9) Uani 1 1 d . . .
H9A H 0.7277 -0.1993 0.3915 0.075 Uiso 1 1 calc R . .
C10 C 0.65708(19) -0.0997(2) 0.35253(18) 0.0571(8) Uani 1 1 d . . .
H10A H 0.6797 -0.0799 0.3202 0.069 Uiso 1 1 calc R . .
C111 C 0.3040(3) 0.8505(3) 0.1946(3) 0.0874(13) Uani 1 1 d . . .
H11D H 0.2831 0.8318 0.2309 0.105 Uiso 1 1 calc R . .
H11E H 0.2865 0.8097 0.1560 0.105 Uiso 1 1 calc R . .
C112 C 0.3846(3) 0.8400(4) 0.2210(4) 0.121(2) Uani 1 1 d . . .
H11F H 0.4036 0.8778 0.2613 0.145 Uiso 1 1 calc R . .
H11G H 0.4072 0.8575 0.1856 0.145 Uiso 1 1 calc R . .
C113 C 0.4010(5) 0.7404(6) 0.2406(6) 0.196(5) Uani 1 1 d . . .
H11H H 0.3871 0.7289 0.2825 0.235 Uiso 1 1 calc R . .
H11I H 0.3699 0.7042 0.2042 0.235 Uiso 1 1 calc R . .
C114 C 0.4675(8) 0.7118(8) 0.2507(7) 0.261(6) Uani 1 1 d . . .
H11A H 0.4694 0.6484 0.2594 0.391 Uiso 1 1 calc R . .
H11B H 0.4988 0.7423 0.2897 0.391 Uiso 1 1 calc R . .
H11C H 0.4831 0.7237 0.2103 0.391 Uiso 1 1 calc R . .
C121 C 0.3087(3) 0.9789(3) 0.1156(2) 0.0811(12) Uani 1 1 d . . .
H12D H 0.2900 1.0387 0.1024 0.097 Uiso 1 1 calc R . .
H12E H 0.3605 0.9841 0.1355 0.097 Uiso 1 1 calc R . .
C122 C 0.2945(4) 0.9220(4) 0.0507(3) 0.1173(19) Uani 1 1 d . . .
H12F H 0.3106 0.8612 0.0634 0.141 Uiso 1 1 calc R . .
H12G H 0.2430 0.9203 0.0282 0.141 Uiso 1 1 calc R . .
C123 C 0.3326(4) 0.9575(5) 0.0011(3) 0.137(2) Uani 1 1 d . . .
H12H H 0.3061 0.9385 -0.0452 0.165 Uiso 1 1 calc R . .
H12I H 0.3308 1.0224 0.0020 0.165 Uiso 1 1 calc R . .
C124 C 0.4052(7) 0.9311(6) 0.0132(6) 0.248(7) Uani 1 1 d . . .
H12A H 0.4245 0.9569 -0.0214 0.372 Uiso 1 1 calc R . .
H12B H 0.4078 0.8669 0.0113 0.372 Uiso 1 1 calc R . .
H12C H 0.4327 0.9515 0.0581 0.372 Uiso 1 1 calc R . .
C131 C 0.1944(2) 0.9372(3) 0.1429(2) 0.0792(12) Uani 1 1 d . . .
H13D H 0.1755 0.9138 0.1792 0.095 Uiso 1 1 calc R . .
H13E H 0.1833 0.8939 0.1054 0.095 Uiso 1 1 calc R . .
C132 C 0.1550(3) 1.0238(3) 0.1164(3) 0.0936(14) Uani 1 1 d . . .
H13F H 0.1721 1.0706 0.1504 0.112 Uiso 1 1 calc R . .
H13G H 0.1662 1.0416 0.0743 0.112 Uiso 1 1 calc R . .
C133 C 0.0753(3) 1.0149(4) 0.1020(3) 0.1096(18) Uani 1 1 d . . .
H13H H 0.0645 0.9986 0.1446 0.132 Uiso 1 1 calc R . .
H13I H 0.0590 0.9662 0.0694 0.132 Uiso 1 1 calc R . .
C134 C 0.0336(3) 1.0972(4) 0.0735(3) 0.1159(19) Uani 1 1 d . . .
H13A H -0.0170 1.0864 0.0667 0.174 Uiso 1 1 calc R . .
H13B H 0.0419 1.1123 0.0301 0.174 Uiso 1 1 calc R . .
H13C H 0.0490 1.1459 0.1054 0.174 Uiso 1 1 calc R . .
C141 C 0.2963(2) 1.0092(3) 0.2314(2) 0.0777(12) Uani 1 1 d . . .
H14D H 0.2803 1.0686 0.2142 0.093 Uiso 1 1 calc R . .
H14E H 0.3486 1.0109 0.2488 0.093 Uiso 1 1 calc R . .
C142 C 0.2657(3) 0.9885(4) 0.2916(3) 0.114(2) Uani 1 1 d . . .
H14F H 0.2134 0.9859 0.2744 0.137 Uiso 1 1 calc R . .
H14G H 0.2825 0.9297 0.3098 0.137 Uiso 1 1 calc R . .
C143 C 0.2854(3) 1.0535(4) 0.3479(3) 0.1082(17) Uani 1 1 d . . .
H14H H 0.3370 1.0489 0.3694 0.130 Uiso 1 1 calc R . .
H14I H 0.2761 1.1131 0.3280 0.130 Uiso 1 1 calc R . .
C144 C 0.2490(4) 1.0456(4) 0.4019(3) 0.123(2) Uani 1 1 d . . .
H14A H 0.2658 1.0919 0.4357 0.184 Uiso 1 1 calc R . .
H14B H 0.2593 0.9880 0.4238 0.184 Uiso 1 1 calc R . .
H14C H 0.1978 1.0516 0.3818 0.184 Uiso 1 1 calc R . .
C211 C 0.37257(19) 0.2794(2) 0.89542(19) 0.0609(9) Uani 1 1 d . . .
H21D H 0.4143 0.2908 0.8788 0.073 Uiso 1 1 calc R . .
H21E H 0.3904 0.2627 0.9438 0.073 Uiso 1 1 calc R . .
C212 C 0.3319(2) 0.2003(3) 0.8559(2) 0.0783(11) Uani 1 1 d . B .
H21F H 0.3105 0.2169 0.8079 0.094 Uiso 1 1 calc R . .
H21G H 0.2933 0.1829 0.8755 0.094 Uiso 1 1 calc R . .
C213 C 0.3834(4) 0.1219(3) 0.8599(3) 0.1054(17) Uani 1 1 d . . .
H21H H 0.3993 0.1039 0.9081 0.126 Uiso 1 1 calc R A 1
H21I H 0.3546 0.0728 0.8349 0.126 Uiso 1 1 calc R A 1
C214 C 0.4418(6) 0.1261(7) 0.8385(7) 0.110(4) Uani 0.50 1 d P B 1
H21A H 0.4650 0.0686 0.8441 0.165 Uiso 0.50 1 calc PR B 1
H21B H 0.4743 0.1700 0.8652 0.165 Uiso 0.50 1 calc PR B 1
H21C H 0.4286 0.1428 0.7905 0.165 Uiso 0.50 1 calc PR B 1
C215 C 0.3488(9) 0.0443(11) 0.8305(9) 0.176(6) Uiso 0.50 1 d P B 2
H21J H 0.3835 -0.0033 0.8360 0.264 Uiso 0.50 1 calc PR B 2
H21K H 0.3261 0.0542 0.7821 0.264 Uiso 0.50 1 calc PR B 2
H21L H 0.3129 0.0282 0.8530 0.264 Uiso 0.50 1 calc PR B 2
C221 C 0.30200(19) 0.3986(3) 0.81632(17) 0.0602(9) Uani 1 1 d . . .
H22D H 0.2611 0.3612 0.7933 0.072 Uiso 1 1 calc R . .
H22E H 0.2840 0.4592 0.8170 0.072 Uiso 1 1 calc R . .
C222 C 0.3541(2) 0.3987(3) 0.7728(2) 0.0717(11) Uani 1 1 d . . .
H22F H 0.3706 0.3380 0.7688 0.086 Uiso 1 1 calc R . .
H22G H 0.3958 0.4352 0.7950 0.086 Uiso 1 1 calc R . .
C223 C 0.3178(3) 0.4354(4) 0.7016(2) 0.0998(16) Uani 1 1 d . . .
H22H H 0.3097 0.4991 0.7055 0.120 Uiso 1 1 calc R . .
H22I H 0.2711 0.4069 0.6840 0.120 Uiso 1 1 calc R . .
C224 C 0.3609(4) 0.4215(4) 0.6502(3) 0.131(2) Uani 1 1 d . . .
H22A H 0.3354 0.4473 0.6065 0.197 Uiso 1 1 calc R . .
H22B H 0.3675 0.3584 0.6444 0.197 Uiso 1 1 calc R . .
H22C H 0.4073 0.4498 0.6670 0.197 Uiso 1 1 calc R . .
C231 C 0.38294(18) 0.4346(2) 0.93402(18) 0.0573(8) Uani 1 1 d . . .
H23D H 0.4048 0.4082 0.9791 0.069 Uiso 1 1 calc R . .
H23E H 0.4213 0.4439 0.9122 0.069 Uiso 1 1 calc R . .
C232 C 0.35320(19) 0.5247(2) 0.94494(19) 0.0603(9) Uani 1 1 d . . .
H23F H 0.3163 0.5178 0.9688 0.072 Uiso 1 1 calc R . .
H23G H 0.3315 0.5532 0.9006 0.072 Uiso 1 1 calc R . .
C233 C 0.4145(2) 0.5826(3) 0.98792(19) 0.0690(10) Uani 1 1 d . . .
H23H H 0.4388 0.5505 1.0299 0.083 Uiso 1 1 calc R . .
H23I H 0.4493 0.5923 0.9620 0.083 Uiso 1 1 calc R . .
C234 C 0.3898(3) 0.6726(3) 1.0073(3) 0.0956(15) Uani 1 1 d . . .
H23A H 0.4309 0.7058 1.0340 0.143 Uiso 1 1 calc R . .
H23B H 0.3564 0.6637 1.0341 0.143 Uiso 1 1 calc R . .
H23C H 0.3666 0.7053 0.9660 0.143 Uiso 1 1 calc R . .
C241 C 0.26433(17) 0.3535(2) 0.91711(18) 0.0562(8) Uani 1 1 d . . .
H24D H 0.2390 0.4103 0.9134 0.067 Uiso 1 1 calc R . .
H24E H 0.2321 0.3114 0.8867 0.067 Uiso 1 1 calc R . .
C242 C 0.27865(18) 0.3200(3) 0.99051(18) 0.0614(9) Uani 1 1 d . . .
H24F H 0.3032 0.2627 0.9952 0.074 Uiso 1 1 calc R . .
H24G H 0.3097 0.3621 1.0220 0.074 Uiso 1 1 calc R . .
C243 C 0.2086(2) 0.3100(3) 1.0088(2) 0.0769(12) Uani 1 1 d . . .
H24H H 0.1851 0.3680 1.0047 0.092 Uiso 1 1 calc R . .
H24I H 0.1772 0.2702 0.9754 0.092 Uiso 1 1 calc R . .
C244 C 0.2166(2) 0.2741(3) 1.0800(2) 0.0875(13) Uani 1 1 d . . .
H24A H 0.1698 0.2695 1.0878 0.131 Uiso 1 1 calc R . .
H24B H 0.2464 0.3139 1.1136 0.131 Uiso 1 1 calc R . .
H24C H 0.2386 0.2159 1.0843 0.131 Uiso 1 1 calc R . .

loop_
_atom_site_aniso_label
_atom_site_aniso_U_11
_atom_site_aniso_U_22
_atom_site_aniso_U_33
_atom_site_aniso_U_23
_atom_site_aniso_U_13
_atom_site_aniso_U_12
Mo1 0.04393(14) 0.03876(13) 0.04179(14) 0.00870(10) 0.01667(11) 0.00744(10)
Mo2 0.05784(18) 0.05339(16) 0.03558(14) -0.00367(11) 0.00357(12) 0.00647(13)
Mo3 0.03813(14) 0.06931(18) 0.04607(15) 0.01573(13) 0.02089(12) 0.00138(12)
Mo4 0.03470(14) 0.04709(15) 0.06662(18) 0.00429(12) 0.02241(13) 0.00185(11)
Mo5 0.05473(16) 0.04764(14) 0.03266(13) 0.00032(10) 0.01276(11) -0.00382(12)
Mo6 0.05215(16) 0.04062(14) 0.04419(15) 0.01055(11) 0.01045(12) 0.00252(11)
O1 0.0336(10) 0.0398(10) 0.0322(9) 0.0039(7) 0.0115(8) 0.0015(8)
O2 0.104(2) 0.0773(17) 0.0433(13) -0.0118(12) -0.0040(13) 0.0108(16)
O3 0.0503(14) 0.117(2) 0.0702(17) 0.0257(16) 0.0334(13) -0.0005(14)
O4 0.0443(13) 0.0701(16) 0.116(2) 0.0100(15) 0.0409(14) 0.0045(12)
O5 0.098(2) 0.0673(15) 0.0397(12) -0.0072(11) 0.0129(13) -0.0056(14)
O6 0.0858(18) 0.0481(13) 0.0692(16) 0.0207(11) 0.0125(14) 0.0077(12)
O7 0.0606(14) 0.0451(11) 0.0476(12) -0.0046(9) 0.0095(10) 0.0082(10)
O8 0.0405(11) 0.0613(13) 0.0483(12) 0.0132(10) 0.0200(9) 0.0125(10)
O9 0.0449(12) 0.0430(11) 0.0675(14) 0.0091(10) 0.0255(10) -0.0021(9)
O10 0.0527(12) 0.0512(11) 0.0333(10) 0.0102(8) 0.0148(9) 0.0027(10)
O11 0.0615(14) 0.0747(15) 0.0361(11) 0.0066(10) 0.0223(10) 0.0119(12)
O12 0.0388(11) 0.0521(12) 0.0651(14) -0.0009(10) 0.0007(10) -0.0016(10)
O13 0.0419(11) 0.0637(13) 0.0435(11) 0.0088(10) 0.0083(9) -0.0129(10)
O14 0.0598(14) 0.0499(11) 0.0501(12) 0.0023(9) 0.0319(11) 0.0057(10)
O15 0.0567(13) 0.0584(13) 0.0385(11) 0.0090(9) 0.0017(10) 0.0065(11)
O16 0.0537(13) 0.0616(13) 0.0468(12) 0.0196(10) 0.0184(10) -0.0069(10)
O17 0.0431(12) 0.0475(11) 0.0698(15) 0.0098(10) 0.0186(11) 0.0106(10)
O18 0.0650(14) 0.0401(11) 0.0468(12) 0.0009(9) 0.0151(10) -0.0054(10)
O19 0.091(2) 0.0805(17) 0.0664(16) 0.0301(14) 0.0395(15) 0.0171(15)
N1 0.0518(15) 0.0430(13) 0.0505(15) 0.0092(11) 0.0192(12) 0.0085(11)
N2 0.074(2) 0.0631(18) 0.079(2) 0.0005(16) 0.0247(17) -0.0267(16)
N3 0.0386(14) 0.0614(16) 0.0509(15) 0.0012(12) 0.0056(11) -0.0046(12)
C1 0.0519(18) 0.0433(15) 0.0490(17) 0.0064(13) 0.0185(14) 0.0036(14)
C2 0.0510(18) 0.0493(17) 0.0485(17) 0.0053(14) 0.0194(14) 0.0013(14)
C3 0.058(2) 0.073(2) 0.075(2) 0.0240(19) 0.0305(19) 0.0159(18)
C4 0.066(2) 0.097(3) 0.100(3) 0.036(3) 0.048(2) 0.023(2)
C5 0.079(3) 0.089(3) 0.078(3) 0.028(2) 0.050(2) 0.010(2)
C6 0.065(2) 0.0534(18) 0.059(2) 0.0142(15) 0.0275(17) 0.0046(16)
C7 0.0538(18) 0.0477(16) 0.0469(17) 0.0031(13) 0.0180(14) 0.0017(14)
C8 0.062(2) 0.0541(18) 0.058(2) 0.0138(15) 0.0240(17) 0.0132(16)
C9 0.063(2) 0.062(2) 0.071(2) 0.0168(17) 0.0352(19) 0.0207(17)
C10 0.062(2) 0.0557(19) 0.064(2) 0.0109(16) 0.0347(17) 0.0066(16)
C111 0.093(3) 0.072(3) 0.103(3) 0.011(2) 0.037(3) -0.011(2)
C112 0.090(4) 0.120(4) 0.159(6) 0.048(4) 0.046(4) 0.013(3)
C113 0.125(6) 0.208(9) 0.274(11) 0.130(8) 0.088(7) 0.074(6)
C114 0.326(18) 0.217(11) 0.302(15) 0.085(10) 0.192(14) 0.083(12)
C121 0.084(3) 0.081(3) 0.082(3) 0.009(2) 0.030(2) -0.027(2)
C122 0.156(6) 0.111(4) 0.099(4) -0.009(3) 0.060(4) -0.033(4)
C123 0.174(7) 0.151(6) 0.107(4) 0.004(4) 0.072(5) -0.024(5)
C124 0.309(14) 0.132(7) 0.402(18) 0.082(9) 0.261(14) 0.059(8)
C131 0.073(3) 0.075(3) 0.088(3) 0.002(2) 0.019(2) -0.031(2)
C132 0.082(3) 0.090(3) 0.107(4) 0.013(3) 0.023(3) -0.024(3)
C133 0.081(3) 0.121(4) 0.124(5) 0.023(4) 0.024(3) -0.015(3)
C134 0.094(4) 0.151(5) 0.103(4) 0.016(4) 0.028(3) 0.008(4)
C141 0.080(3) 0.076(3) 0.077(3) -0.005(2) 0.022(2) -0.029(2)
C142 0.148(5) 0.120(4) 0.088(3) -0.011(3) 0.053(3) -0.058(4)
C143 0.121(4) 0.122(4) 0.089(4) -0.002(3) 0.040(3) -0.031(4)
C144 0.144(5) 0.127(5) 0.118(5) -0.010(4) 0.071(4) -0.014(4)
C211 0.0495(19) 0.068(2) 0.064(2) 0.0054(17) 0.0137(16) 0.0075(17)
C212 0.073(3) 0.068(2) 0.093(3) -0.001(2) 0.024(2) -0.008(2)
C213 0.140(5) 0.073(3) 0.099(4) -0.018(3) 0.028(4) 0.002(3)
C214 0.100(8) 0.084(6) 0.162(11) -0.043(7) 0.062(8) 0.010(6)
C221 0.056(2) 0.070(2) 0.0482(19) 0.0032(16) 0.0039(16) -0.0062(17)
C222 0.075(3) 0.074(2) 0.066(2) 0.0028(19) 0.021(2) -0.020(2)
C223 0.122(4) 0.110(4) 0.063(3) 0.010(3) 0.019(3) -0.037(3)
C224 0.199(7) 0.124(4) 0.078(3) -0.016(3) 0.051(4) -0.079(5)
C231 0.0421(17) 0.074(2) 0.0515(19) -0.0005(16) 0.0052(14) -0.0085(16)
C232 0.057(2) 0.068(2) 0.057(2) 0.0019(17) 0.0159(16) -0.0076(17)
C233 0.077(3) 0.077(2) 0.051(2) 0.0011(18) 0.0136(18) -0.017(2)
C234 0.126(4) 0.084(3) 0.085(3) -0.017(2) 0.043(3) -0.032(3)
C241 0.0349(16) 0.070(2) 0.059(2) 0.0033(16) 0.0057(14) -0.0008(15)
C242 0.0438(18) 0.077(2) 0.060(2) 0.0049(18) 0.0084(16) 0.0013(17)
C243 0.049(2) 0.121(4) 0.058(2) 0.002(2) 0.0102(17) -0.010(2)
C244 0.069(3) 0.114(4) 0.082(3) 0.023(3) 0.026(2) 0.002(3)

loop_
_atom_type_symbol
_atom_type_description
_atom_type_scat_dispersion_real
_atom_type_scat_dispersion_imag
_atom_type_scat_source
C C 0.0033 0.0016 'International Tables Vol C Tables 4.2.6.8 and 6.1.1.4'
H H 0.0000 0.0000 'International Tables Vol C Tables 4.2.6.8 and 6.1.1.4'
N N 0.0061 0.0033 'International Tables Vol C Tables 4.2.6.8 and 6.1.1.4'
O O 0.0106 0.0060 'International Tables Vol C Tables 4.2.6.8 and 6.1.1.4'
Mo Mo -1.6832 0.6857 'International Tables Vol C Tables 4.2.6.8 and 6.1.1.4'

loop_
_geom_angle_atom_site_label_1
_geom_angle_atom_site_label_2
_geom_angle_atom_site_label_3
_geom_angle
_geom_angle_site_symmetry_1
_geom_angle_site_symmetry_3
_geom_angle_publ_flag
N1 Mo1 O9 101.88(11) . . ?
N1 Mo1 O8 102.18(11) . . ?
O9 Mo1 O8 155.89(8) . . ?
N1 Mo1 O10 99.53(10) . . ?
O9 Mo1 O10 87.57(9) . . ?
O8 Mo1 O10 87.15(9) . . ?
N1 Mo1 O7 104.48(11) . . ?
O9 Mo1 O7 87.61(10) . . ?
O8 Mo1 O7 87.71(10) . . ?
O10 Mo1 O7 155.99(8) . . ?
N1 Mo1 O1 177.25(10) . . ?
O9 Mo1 O1 77.93(7) . . ?
O8 Mo1 O1 77.96(8) . . ?
O10 Mo1 O1 77.72(7) . . ?
O7 Mo1 O1 78.27(8) . . ?
O2 Mo2 O7 104.72(12) . . ?
O2 Mo2 O11 104.01(13) . . ?
O7 Mo2 O11 88.66(10) . . ?
O2 Mo2 O12 103.20(13) . . ?
O7 Mo2 O12 86.74(10) . . ?
O11 Mo2 O12 152.69(9) . . ?
O2 Mo2 O15 101.68(11) . . ?
O7 Mo2 O15 153.56(9) . . ?
O11 Mo2 O15 86.32(10) . . ?
O12 Mo2 O15 85.94(10) . . ?
O2 Mo2 O1 178.13(11) . . ?
O7 Mo2 O1 76.89(8) . . ?
O11 Mo2 O1 76.88(8) . . ?
O12 Mo2 O1 75.86(8) . . ?
O15 Mo2 O1 76.69(8) . . ?
O3 Mo3 O8 103.92(12) . . ?
O3 Mo3 O16 102.94(12) . . ?
O8 Mo3 O16 153.15(9) . . ?
O3 Mo3 O11 103.37(12) . . ?
O8 Mo3 O11 87.17(10) . . ?
O16 Mo3 O11 86.65(10) . . ?
O3 Mo3 O13 103.30(12) . . ?
O8 Mo3 O13 87.38(9) . . ?
O16 Mo3 O13 86.51(10) . . ?
O11 Mo3 O13 153.30(9) . . ?
O3 Mo3 O1 179.93(13) . . ?
O8 Mo3 O1 76.15(7) . . ?
O16 Mo3 O1 77.00(8) . . ?
O11 Mo3 O1 76.60(8) . . ?
O13 Mo3 O1 76.72(8) . . ?
O4 Mo4 O9 103.81(11) . . ?
O4 Mo4 O12 102.78(13) . . ?
O9 Mo4 O12 87.68(10) . . ?
O4 Mo4 O17 101.88(11) . . ?
O9 Mo4 O17 154.30(9) . . ?
O12 Mo4 O17 87.29(10) . . ?
O4 Mo4 O14 103.53(13) . . ?
O9 Mo4 O14 86.54(10) . . ?
O12 Mo4 O14 153.68(9) . . ?
O17 Mo4 O14 86.89(10) . . ?
O4 Mo4 O1 179.14(11) . . ?
O9 Mo4 O1 76.75(7) . . ?
O12 Mo4 O1 76.56(8) . . ?
O17 Mo4 O1 77.57(8) . . ?
O14 Mo4 O1 77.13(8) . . ?
O5 Mo5 O10 103.82(11) . . ?
O5 Mo5 O18 103.63(11) . . ?
O10 Mo5 O18 152.54(9) . . ?
O5 Mo5 O13 103.73(12) . . ?
O10 Mo5 O13 87.14(9) . . ?
O18 Mo5 O13 87.11(10) . . ?
O5 Mo5 O14 103.15(12) . . ?
O10 Mo5 O14 86.73(9) . . ?
O18 Mo5 O14 86.38(10) . . ?
O13 Mo5 O14 153.11(9) . . ?
O5 Mo5 O1 179.47(11) . . ?
O10 Mo5 O1 76.03(7) . . ?
O18 Mo5 O1 76.52(8) . . ?
O13 Mo5 O1 76.77(8) . . ?
O14 Mo5 O1 76.35(8) . . ?
O6 Mo6 O15 104.21(11) . . ?
O6 Mo6 O17 104.43(12) . . ?
O15 Mo6 O17 87.52(10) . . ?
O6 Mo6 O18 103.64(11) . . ?
O15 Mo6 O18 152.14(9) . . ?
O17 Mo6 O18 86.16(10) . . ?
O6 Mo6 O16 103.14(12) . . ?
O15 Mo6 O16 86.75(10) . . ?
O17 Mo6 O16 152.41(9) . . ?
O18 Mo6 O16 86.40(10) . . ?
O6 Mo6 O1 179.10(11) . . ?
O15 Mo6 O1 76.33(8) . . ?
O17 Mo6 O1 76.27(7) . . ?
O18 Mo6 O1 75.81(7) . . ?
O16 Mo6 O1 76.15(7) . . ?
Mo1 O1 Mo4 91.05(6) . . ?
Mo1 O1 Mo2 90.60(6) . . ?
Mo4 O1 Mo2 90.45(7) . . ?
Mo1 O1 Mo3 90.82(6) . . ?
Mo4 O1 Mo3 178.13(8) . . ?
Mo2 O1 Mo3 89.50(6) . . ?
Mo1 O1 Mo5 90.89(6) . . ?
Mo4 O1 Mo5 90.60(7) . . ?
Mo2 O1 Mo5 178.17(8) . . ?
Mo3 O1 Mo5 89.40(6) . . ?
Mo1 O1 Mo6 179.86(10) . . ?
Mo4 O1 Mo6 89.08(6) . . ?
Mo2 O1 Mo6 89.36(6) . . ?
Mo3 O1 Mo6 89.05(6) . . ?
Mo5 O1 Mo6 89.15(6) . . ?
Mo2 O7 Mo1 114.23(10) . . ?
Mo3 O8 Mo1 115.06(10) . . ?
Mo4 O9 Mo1 114.27(10) . . ?
Mo5 O10 Mo1 115.36(10) . . ?
Mo2 O11 Mo3 117.03(11) . . ?
Mo4 O12 Mo2 117.13(11) . . ?
Mo5 O13 Mo3 117.10(10) . . ?
Mo4 O14 Mo5 115.91(10) . . ?
Mo6 O15 Mo2 117.61(10) . . ?
Mo3 O16 Mo6 117.81(10) . . ?
Mo6 O17 Mo4 117.07(10) . . ?
Mo6 O18 Mo5 118.51(10) . . ?
C6 O19 H19A 109.5 . . ?
C1 N1 Mo1 170.0(2) . . ?
C131 N2 C141 110.4(3) . . ?
C131 N2 C121 110.5(3) . . ?
C141 N2 C121 107.5(3) . . ?
C131 N2 C111 107.2(3) . . ?
C141 N2 C111 110.3(3) . . ?
C121 N2 C111 110.9(3) . . ?
C241 N3 C221 106.3(2) . . ?
C241 N3 C231 112.1(3) . . ?
C221 N3 C231 110.5(3) . . ?
C241 N3 C211 110.8(3) . . ?
C221 N3 C211 111.3(3) . . ?
C231 N3 C211 105.9(2) . . ?
C10 C1 N1 119.7(3) . . ?
C10 C1 C2 120.5(3) . . ?
N1 C1 C2 119.8(3) . . ?
C3 C2 C1 122.6(3) . . ?
C3 C2 C7 120.0(3) . . ?
C1 C2 C7 117.4(3) . . ?
C4 C3 C2 119.7(3) . . ?
C4 C3 H3A 120.2 . . ?
C2 C3 H3A 120.2 . . ?
C3 C4 C5 121.3(4) . . ?
C3 C4 H4A 119.3 . . ?
C5 C4 H4A 119.3 . . ?
C6 C5 C4 120.5(3) . . ?
C6 C5 H5A 119.8 . . ?
C4 C5 H5A 119.8 . . ?
O19 C6 C5 123.8(3) . . ?
O19 C6 C7 116.0(3) . . ?
C5 C6 C7 120.2(3) . . ?
C8 C7 C2 120.1(3) . . ?
C8 C7 C6 121.8(3) . . ?
C2 C7 C6 118.2(3) . . ?
C9 C8 C7 121.0(3) . . ?
C9 C8 H8A 119.5 . . ?
C7 C8 H8A 119.5 . . ?
C8 C9 C10 120.4(3) . . ?
C8 C9 H9A 119.8 . . ?
C10 C9 H9A 119.8 . . ?
C1 C10 C9 120.5(3) . . ?
C1 C10 H10A 119.7 . . ?
C9 C10 H10A 119.7 . . ?
C112 C111 N2 116.7(4) . . ?
C112 C111 H11D 108.1 . . ?
N2 C111 H11D 108.1 . . ?
C112 C111 H11E 108.1 . . ?
N2 C111 H11E 108.1 . . ?
H11D C111 H11E 107.3 . . ?
C111 C112 C113 107.9(5) . . ?
C111 C112 H11F 110.1 . . ?
C113 C112 H11F 110.1 . . ?
C111 C112 H11G 110.1 . . ?
C113 C112 H11G 110.1 . . ?
H11F C112 H11G 108.4 . . ?
C114 C113 C112 118.2(9) . . ?
C114 C113 H11H 107.8 . . ?
C112 C113 H11H 107.8 . . ?
C114 C113 H11I 107.8 . . ?
C112 C113 H11I 107.8 . . ?
H11H C113 H11I 107.1 . . ?
C113 C114 H11A 109.5 . . ?
C113 C114 H11B 109.5 . . ?
H11A C114 H11B 109.5 . . ?
C113 C114 H11C 109.5 . . ?
H11A C114 H11C 109.5 . . ?
H11B C114 H11C 109.5 . . ?
C122 C121 N2 115.4(3) . . ?
C122 C121 H12D 108.4 . . ?
N2 C121 H12D 108.4 . . ?
C122 C121 H12E 108.4 . . ?
N2 C121 H12E 108.4 . . ?
H12D C121 H12E 107.5 . . ?
C123 C122 C121 112.0(5) . . ?
C123 C122 H12F 109.2 . . ?
C121 C122 H12F 109.2 . . ?
C123 C122 H12G 109.2 . . ?
C121 C122 H12G 109.2 . . ?
H12F C122 H12G 107.9 . . ?
C124 C123 C122 115.9(7) . . ?
C124 C123 H12H 108.3 . . ?
C122 C123 H12H 108.3 . . ?
C124 C123 H12I 108.3 . . ?
C122 C123 H12I 108.3 . . ?
H12H C123 H12I 107.4 . . ?
C123 C124 H12A 109.5 . . ?
C123 C124 H12B 109.5 . . ?
H12A C124 H12B 109.5 . . ?
C123 C124 H12C 109.5 . . ?
H12A C124 H12C 109.5 . . ?
H12B C124 H12C 109.5 . . ?
N2 C131 C132 116.0(3) . . ?
N2 C131 H13D 108.3 . . ?
C132 C131 H13D 108.3 . . ?
N2 C131 H13E 108.3 . . ?
C132 C131 H13E 108.3 . . ?
H13D C131 H13E 107.4 . . ?
C133 C132 C131 112.4(4) . . ?
C133 C132 H13F 109.1 . . ?
C131 C132 H13F 109.1 . . ?
C133 C132 H13G 109.1 . . ?
C131 C132 H13G 109.1 . . ?
H13F C132 H13G 107.9 . . ?
C132 C133 C134 114.7(5) . . ?
C132 C133 H13H 108.6 . . ?
C134 C133 H13H 108.6 . . ?
C132 C133 H13I 108.6 . . ?
C134 C133 H13I 108.6 . . ?
H13H C133 H13I 107.6 . . ?
C133 C134 H13A 109.5 . . ?
C133 C134 H13B 109.5 . . ?
H13A C134 H13B 109.5 . . ?
C133 C134 H13C 109.5 . . ?
H13A C134 H13C 109.5 . . ?
H13B C134 H13C 109.5 . . ?
N2 C141 C142 115.9(3) . . ?
N2 C141 H14D 108.3 . . ?
C142 C141 H14D 108.3 . . ?
N2 C141 H14E 108.3 . . ?
C142 C141 H14E 108.3 . . ?
H14D C141 H14E 107.4 . . ?
C143 C142 C141 114.1(4) . . ?
C143 C142 H14F 108.7 . . ?
C141 C142 H14F 108.7 . . ?
C143 C142 H14G 108.7 . . ?
C141 C142 H14G 108.7 . . ?
H14F C142 H14G 107.6 . . ?
C144 C143 C142 116.8(5) . . ?
C144 C143 H14H 108.1 . . ?
C142 C143 H14H 108.1 . . ?
C144 C143 H14I 108.1 . . ?
C142 C143 H14I 108.1 . . ?
H14H C143 H14I 107.3 . . ?
C143 C144 H14A 109.5 . . ?
C143 C144 H14B 109.5 . . ?
H14A C144 H14B 109.5 . . ?
C143 C144 H14C 109.5 . . ?
H14A C144 H14C 109.5 . . ?
H14B C144 H14C 109.5 . . ?
C212 C211 N3 116.4(3) . . ?
C212 C211 H21D 108.2 . . ?
N3 C211 H21D 108.2 . . ?
C212 C211 H21E 108.2 . . ?
N3 C211 H21E 108.2 . . ?
H21D C211 H21E 107.3 . . ?
C211 C212 C213 109.7(4) . . ?
C211 C212 H21F 109.7 . . ?
C213 C212 H21F 109.7 . . ?
C211 C212 H21G 109.7 . . ?
C213 C212 H21G 109.7 . . ?
H21F C212 H21G 108.2 . . ?
C214 C213 C215 104.7(10) . . ?
C214 C213 C212 123.5(7) . . ?
C215 C213 C212 113.1(9) . . ?
C214 C213 H21H 106.4 . . ?
C215 C213 H21H 100.0 . . ?
C212 C213 H21H 106.4 . . ?
C214 C213 H21I 106.4 . . ?
C215 C213 H21I 7.8 . . ?
C212 C213 H21I 106.4 . . ?
H21H C213 H21I 106.5 . . ?
C213 C214 H21A 109.5 . . ?
C213 C214 H21B 109.5 . . ?
H21A C214 H21B 109.5 . . ?
C213 C214 H21C 109.5 . . ?
H21A C214 H21C 109.5 . . ?
H21B C214 H21C 109.5 . . ?
C213 C215 H21J 109.5 . . ?
C213 C215 H21K 109.5 . . ?
H21J C215 H21K 109.5 . . ?
C213 C215 H21L 109.5 . . ?
H21J C215 H21L 109.5 . . ?
H21K C215 H21L 109.5 . . ?
C222 C221 N3 117.5(3) . . ?
C222 C221 H22D 107.9 . . ?
N3 C221 H22D 107.9 . . ?
C222 C221 H22E 107.9 . . ?
N3 C221 H22E 107.9 . . ?
H22D C221 H22E 107.2 . . ?
C221 C222 C223 110.2(4) . . ?
C221 C222 H22F 109.6 . . ?
C223 C222 H22F 109.6 . . ?
C221 C222 H22G 109.6 . . ?
C223 C222 H22G 109.6 . . ?
H22F C222 H22G 108.1 . . ?
C222 C223 C224 113.8(5) . . ?
C222 C223 H22H 108.8 . . ?
C224 C223 H22H 108.8 . . ?
C222 C223 H22I 108.8 . . ?
C224 C223 H22I 108.8 . . ?
H22H C223 H22I 107.7 . . ?
C223 C224 H22A 109.5 . . ?
C223 C224 H22B 109.5 . . ?
H22A C224 H22B 109.5 . . ?
C223 C224 H22C 109.5 . . ?
H22A C224 H22C 109.5 . . ?
H22B C224 H22C 109.5 . . ?
C232 C231 N3 117.3(3) . . ?
C232 C231 H23D 108.0 . . ?
N3 C231 H23D 108.0 . . ?
C232 C231 H23E 108.0 . . ?
N3 C231 H23E 108.0 . . ?
H23D C231 H23E 107.2 . . ?
C231 C232 C233 108.9(3) . . ?
C231 C232 H23F 109.9 . . ?
C233 C232 H23F 109.9 . . ?
C231 C232 H23G 109.9 . . ?
C233 C232 H23G 109.9 . . ?
H23F C232 H23G 108.3 . . ?
C234 C233 C232 113.5(4) . . ?
C234 C233 H23H 108.9 . . ?
C232 C233 H23H 108.9 . . ?
C234 C233 H23I 108.9 . . ?
C232 C233 H23I 108.9 . . ?
H23H C233 H23I 107.7 . . ?
C233 C234 H23A 109.5 . . ?
C233 C234 H23B 109.5 . . ?
H23A C234 H23B 109.5 . . ?
C233 C234 H23C 109.5 . . ?
H23A C234 H23C 109.5 . . ?
H23B C234 H23C 109.5 . . ?
C242 C241 N3 116.3(3) . . ?
C242 C241 H24D 108.2 . . ?
N3 C241 H24D 108.2 . . ?
C242 C241 H24E 108.2 . . ?
N3 C241 H24E 108.2 . . ?
H24D C241 H24E 107.4 . . ?
C243 C242 C241 110.1(3) . . ?
C243 C242 H24F 109.6 . . ?
C241 C242 H24F 109.6 . . ?
C243 C242 H24G 109.6 . . ?
C241 C242 H24G 109.6 . . ?
H24F C242 H24G 108.2 . . ?
C244 C243 C242 114.3(3) . . ?
C244 C243 H24H 108.7 . . ?
C242 C243 H24H 108.7 . . ?
C244 C243 H24I 108.7 . . ?
C242 C243 H24I 108.7 . . ?
H24H C243 H24I 107.6 . . ?
C243 C244 H24A 109.5 . . ?
C243 C244 H24B 109.5 . . ?
H24A C244 H24B 109.5 . . ?
C243 C244 H24C 109.5 . . ?
H24A C244 H24C 109.5 . . ?
H24B C244 H24C 109.5 . . ?

loop_
_geom_bond_atom_site_label_1
_geom_bond_atom_site_label_2
_geom_bond_distance
_geom_bond_site_symmetry_2
_geom_bond_publ_flag
Mo1 N1 1.736(2) . ?
Mo1 O9 1.945(2) . ?
Mo1 O8 1.945(2) . ?
Mo1 O10 1.947(2) . ?
Mo1 O7 1.952(2) . ?
Mo1 O1 2.2331(17) . ?
Mo2 O2 1.682(2) . ?
Mo2 O7 1.906(2) . ?
Mo2 O11 1.921(2) . ?
Mo2 O12 1.933(2) . ?
Mo2 O15 1.946(2) . ?
Mo2 O1 2.3242(18) . ?
Mo3 O3 1.682(2) . ?
Mo3 O8 1.910(2) . ?
Mo3 O16 1.922(2) . ?
Mo3 O11 1.924(2) . ?
Mo3 O13 1.926(2) . ?
Mo3 O1 2.3330(18) . ?
Mo4 O4 1.681(2) . ?
Mo4 O9 1.912(2) . ?
Mo4 O12 1.919(2) . ?
Mo4 O17 1.926(2) . ?
Mo4 O14 1.943(2) . ?
Mo4 O1 2.3062(18) . ?
Mo5 O5 1.681(2) . ?
Mo5 O10 1.905(2) . ?
Mo5 O18 1.921(2) . ?
Mo5 O13 1.922(2) . ?
Mo5 O14 1.948(2) . ?
Mo5 O1 2.3344(18) . ?
Mo6 O6 1.683(2) . ?
Mo6 O15 1.909(2) . ?
Mo6 O17 1.916(2) . ?
Mo6 O18 1.917(2) . ?
Mo6 O16 1.925(2) . ?
Mo6 O1 2.3654(17) . ?
O19 C6 1.353(4) . ?
O19 H19A 0.8200 . ?
N1 C1 1.398(4) . ?
N2 C131 1.516(5) . ?
N2 C141 1.520(5) . ?
N2 C121 1.521(5) . ?
N2 C111 1.523(5) . ?
N3 C241 1.521(4) . ?
N3 C221 1.522(4) . ?
N3 C231 1.523(4) . ?
N3 C211 1.525(4) . ?
C1 C10 1.377(4) . ?
C1 C2 1.426(4) . ?
C2 C3 1.401(5) . ?
C2 C7 1.429(4) . ?
C3 C4 1.369(5) . ?
C3 H3A 0.9300 . ?
C4 C5 1.404(5) . ?
C4 H4A 0.9300 . ?
C5 C6 1.360(5) . ?
C5 H5A 0.9300 . ?
C6 C7 1.430(5) . ?
C7 C8 1.386(5) . ?
C8 C9 1.369(5) . ?
C8 H8A 0.9300 . ?
C9 C10 1.389(5) . ?
C9 H9A 0.9300 . ?
C10 H10A 0.9300 . ?
C111 C112 1.503(7) . ?
C111 H11D 0.9700 . ?
C111 H11E 0.9700 . ?
C112 C113 1.546(9) . ?
C112 H11F 0.9700 . ?
C112 H11G 0.9700 . ?
C113 C114 1.313(12) . ?
C113 H11H 0.9700 . ?
C113 H11I 0.9700 . ?
C114 H11A 0.9600 . ?
C114 H11B 0.9600 . ?
C114 H11C 0.9600 . ?
C121 C122 1.517(6) . ?
C121 H12D 0.9700 . ?
C121 H12E 0.9700 . ?
C122 C123 1.493(8) . ?
C122 H12F 0.9700 . ?
C122 H12G 0.9700 . ?
C123 C124 1.408(11) . ?
C123 H12H 0.9700 . ?
C123 H12I 0.9700 . ?
C124 H12A 0.9600 . ?
C124 H12B 0.9600 . ?
C124 H12C 0.9600 . ?
C131 C132 1.517(6) . ?
C131 H13D 0.9700 . ?
C131 H13E 0.9700 . ?
C132 C133 1.487(6) . ?
C132 H13F 0.9700 . ?
C132 H13G 0.9700 . ?
C133 C134 1.492(7) . ?
C133 H13H 0.9700 . ?
C133 H13I 0.9700 . ?
C134 H13A 0.9600 . ?
C134 H13B 0.9600 . ?
C134 H13C 0.9600 . ?
C141 C142 1.524(6) . ?
C141 H14D 0.9700 . ?
C141 H14E 0.9700 . ?
C142 C143 1.459(7) . ?
C142 H14F 0.9700 . ?
C142 H14G 0.9700 . ?
C143 C144 1.457(7) . ?
C143 H14H 0.9700 . ?
C143 H14I 0.9700 . ?
C144 H14A 0.9600 . ?
C144 H14B 0.9600 . ?
C144 H14C 0.9600 . ?
C211 C212 1.513(5) . ?
C211 H21D 0.9700 . ?
C211 H21E 0.9700 . ?
C212 C213 1.522(7) . ?
C212 H21F 0.9700 . ?
C212 H21G 0.9700 . ?
C213 C214 1.316(11) . ?
C213 C215 1.383(17) . ?
C213 H21H 0.9700 . ?
C213 H21I 0.9700 . ?
C214 H21A 0.9600 . ?
C214 H21B 0.9600 . ?
C214 H21C 0.9600 . ?
C215 H21J 0.9600 . ?
C215 H21K 0.9600 . ?
C215 H21L 0.9600 . ?
C221 C222 1.508(5) . ?
C221 H22D 0.9700 . ?
C221 H22E 0.9700 . ?
C222 C223 1.510(6) . ?
C222 H22F 0.9700 . ?
C222 H22G 0.9700 . ?
C223 C224 1.515(8) . ?
C223 H22H 0.9700 . ?
C223 H22I 0.9700 . ?
C224 H22A 0.9600 . ?
C224 H22B 0.9600 . ?
C224 H22C 0.9600 . ?
C231 C232 1.503(5) . ?
C231 H23D 0.9700 . ?
C231 H23E 0.9700 . ?
C232 C233 1.522(5) . ?
C232 H23F 0.9700 . ?
C232 H23G 0.9700 . ?
C233 C234 1.511(6) . ?
C233 H23H 0.9700 . ?
C233 H23I 0.9700 . ?
C234 H23A 0.9600 . ?
C234 H23B 0.9600 . ?
C234 H23C 0.9600 . ?
C241 C242 1.510(5) . ?
C241 H24D 0.9700 . ?
C241 H24E 0.9700 . ?
C242 C243 1.505(5) . ?
C242 H24F 0.9700 . ?
C242 H24G 0.9700 . ?
C243 C244 1.498(5) . ?
C243 H24H 0.9700 . ?
C243 H24I 0.9700 . ?
C244 H24A 0.9600 . ?
C244 H24B 0.9600 . ?
C244 H24C 0.9600 . ?

loop_
_geom_hbond_atom_site_label_D
_geom_hbond_atom_site_label_H
_geom_hbond_atom_site_label_A
_geom_hbond_distance_DH
_geom_hbond_distance_HA
_geom_hbond_distance_DA
_geom_hbond_angle_DHA
_geom_hbond_site_symmetry_A
O19 H19A O14 0.82 2.04 2.849(3) 167.5 3_656

loop_
_geom_torsion_atom_site_label_1
_geom_torsion_atom_site_label_2
_geom_torsion_atom_site_label_3
_geom_torsion_atom_site_label_4
_geom_torsion
_geom_torsion_site_symmetry_1
_geom_torsion_site_symmetry_2
_geom_torsion_site_symmetry_3
_geom_torsion_site_symmetry_4
_geom_torsion_publ_flag
N1 Mo1 O1 Mo4 -87(2) . . . . ?
O9 Mo1 O1 Mo4 -0.44(8) . . . . ?
O8 Mo1 O1 Mo4 179.76(8) . . . . ?
O10 Mo1 O1 Mo4 -90.57(8) . . . . ?
O7 Mo1 O1 Mo4 89.62(9) . . . . ?
N1 Mo1 O1 Mo2 -177(100) . . . . ?
O9 Mo1 O1 Mo2 -90.90(9) . . . . ?
O8 Mo1 O1 Mo2 89.29(8) . . . . ?
O10 Mo1 O1 Mo2 178.97(8) . . . . ?
O7 Mo1 O1 Mo2 -0.85(8) . . . . ?
N1 Mo1 O1 Mo3 93(2) . . . . ?
O9 Mo1 O1 Mo3 179.59(9) . . . . ?
O8 Mo1 O1 Mo3 -0.22(7) . . . . ?
O10 Mo1 O1 Mo3 89.46(8) . . . . ?
O7 Mo1 O1 Mo3 -90.36(9) . . . . ?
N1 Mo1 O1 Mo5 4(2) . . . . ?
O9 Mo1 O1 Mo5 90.17(9) . . . . ?
O8 Mo1 O1 Mo5 -89.63(8) . . . . ?
O10 Mo1 O1 Mo5 0.05(7) . . . . ?
O7 Mo1 O1 Mo5 -179.77(9) . . . . ?
N1 Mo1 O1 Mo6 111(87) . . . . ?
O9 Mo1 O1 Mo6 -163(100) . . . . ?
O8 Mo1 O1 Mo6 17(69) . . . . ?
O10 Mo1 O1 Mo6 107(86) . . . . ?
O7 Mo1 O1 Mo6 -73(69) . . . . ?
O4 Mo4 O1 Mo1 -130(7) . . . . ?
O9 Mo4 O1 Mo1 0.45(8) . . . . ?
O12 Mo4 O1 Mo1 -90.33(8) . . . . ?
O17 Mo4 O1 Mo1 179.50(9) . . . . ?
O14 Mo4 O1 Mo1 89.88(8) . . . . ?
O4 Mo4 O1 Mo2 -39(7) . . . . ?
O9 Mo4 O1 Mo2 91.05(8) . . . . ?
O12 Mo4 O1 Mo2 0.27(7) . . . . ?
O17 Mo4 O1 Mo2 -89.90(9) . . . . ?
O14 Mo4 O1 Mo2 -179.51(8) . . . . ?
O4 Mo4 O1 Mo3 49(8) . . . . ?
O9 Mo4 O1 Mo3 180(100) . . . . ?
O12 Mo4 O1 Mo3 89(3) . . . . ?
O17 Mo4 O1 Mo3 -1(3) . . . . ?
O14 Mo4 O1 Mo3 -91(3) . . . . ?
O4 Mo4 O1 Mo5 139(7) . . . . ?
O9 Mo4 O1 Mo5 -90.45(8) . . . . ?
O12 Mo4 O1 Mo5 178.77(8) . . . . ?
O17 Mo4 O1 Mo5 88.60(9) . . . . ?
O14 Mo4 O1 Mo5 -1.02(7) . . . . ?
O4 Mo4 O1 Mo6 50(7) . . . . ?
O9 Mo4 O1 Mo6 -179.59(9) . . . . ?
O12 Mo4 O1 Mo6 89.62(8) . . . . ?
O17 Mo4 O1 Mo6 -0.55(8) . . . . ?
O14 Mo4 O1 Mo6 -90.16(8) . . . . ?
O2 Mo2 O1 Mo1 151(4) . . . . ?
O7 Mo2 O1 Mo1 0.87(8) . . . . ?
O11 Mo2 O1 Mo1 -90.82(8) . . . . ?
O12 Mo2 O1 Mo1 90.79(8) . . . . ?
O15 Mo2 O1 Mo1 179.90(9) . . . . ?
O2 Mo2 O1 Mo4 60(4) . . . . ?
O7 Mo2 O1 Mo4 -90.18(9) . . . . ?
O11 Mo2 O1 Mo4 178.12(9) . . . . ?
O12 Mo2 O1 Mo4 -0.27(7) . . . . ?
O15 Mo2 O1 Mo4 88.85(8) . . . . ?
O2 Mo2 O1 Mo3 -118(4) . . . . ?
O7 Mo2 O1 Mo3 91.69(9) . . . . ?
O11 Mo2 O1 Mo3 0.00(8) . . . . ?
O12 Mo2 O1 Mo3 -178.40(8) . . . . ?
O15 Mo2 O1 Mo3 -89.28(8) . . . . ?
O2 Mo2 O1 Mo5 -65(5) . . . . ?
O7 Mo2 O1 Mo5 145(3) . . . . ?
O11 Mo2 O1 Mo5 53(3) . . . . ?
O12 Mo2 O1 Mo5 -125(3) . . . . ?
O15 Mo2 O1 Mo5 -36(3) . . . . ?
O2 Mo2 O1 Mo6 -29(4) . . . . ?
O7 Mo2 O1 Mo6 -179.26(9) . . . . ?
O11 Mo2 O1 Mo6 89.05(8) . . . . ?
O12 Mo2 O1 Mo6 -89.34(8) . . . . ?
O15 Mo2 O1 Mo6 -0.23(8) . . . . ?
O3 Mo3 O1 Mo1 158(100) . . . . ?
O8 Mo3 O1 Mo1 0.22(8) . . . . ?
O16 Mo3 O1 Mo1 -179.79(9) . . . . ?
O11 Mo3 O1 Mo1 90.59(9) . . . . ?
O13 Mo3 O1 Mo1 -90.34(8) . . . . ?
O3 Mo3 O1 Mo4 -21(100) . . . . ?
O8 Mo3 O1 Mo4 -179(100) . . . . ?
O16 Mo3 O1 Mo4 1(3) . . . . ?
O11 Mo3 O1 Mo4 -89(3) . . . . ?
O13 Mo3 O1 Mo4 91(3) . . . . ?
O3 Mo3 O1 Mo2 67(100) . . . . ?
O8 Mo3 O1 Mo2 -90.37(8) . . . . ?
O16 Mo3 O1 Mo2 89.62(8) . . . . ?
O11 Mo3 O1 Mo2 0.00(8) . . . . ?
O13 Mo3 O1 Mo2 179.07(8) . . . . ?
O3 Mo3 O1 Mo5 -111(100) . . . . ?
O8 Mo3 O1 Mo5 91.10(8) . . . . ?
O16 Mo3 O1 Mo5 -88.91(8) . . . . ?
O11 Mo3 O1 Mo5 -178.53(9) . . . . ?
O13 Mo3 O1 Mo5 0.54(7) . . . . ?
O3 Mo3 O1 Mo6 -22(100) . . . . ?
O8 Mo3 O1 Mo6 -179.74(8) . . . . ?
O16 Mo3 O1 Mo6 0.25(8) . . . . ?
O11 Mo3 O1 Mo6 -89.37(8) . . . . ?
O13 Mo3 O1 Mo6 89.70(8) . . . . ?
O5 Mo5 O1 Mo1 -73(13) . . . . ?
O10 Mo5 O1 Mo1 -0.05(7) . . . . ?
O18 Mo5 O1 Mo1 -179.54(9) . . . . ?
O13 Mo5 O1 Mo1 90.27(8) . . . . ?
O14 Mo5 O1 Mo1 -90.04(8) . . . . ?
O5 Mo5 O1 Mo4 18(13) . . . . ?
O10 Mo5 O1 Mo4 91.01(8) . . . . ?
O18 Mo5 O1 Mo4 -88.48(8) . . . . ?
O13 Mo5 O1 Mo4 -178.67(8) . . . . ?
O14 Mo5 O1 Mo4 1.02(7) . . . . ?
O5 Mo5 O1 Mo2 143(12) . . . . ?
O10 Mo5 O1 Mo2 -144(3) . . . . ?
O18 Mo5 O1 Mo2 36(3) . . . . ?
O13 Mo5 O1 Mo2 -54(3) . . . . ?
O14 Mo5 O1 Mo2 126(3) . . . . ?
O5 Mo5 O1 Mo3 -164(28) . . . . ?
O10 Mo5 O1 Mo3 -90.86(8) . . . . ?
O18 Mo5 O1 Mo3 89.64(8) . . . . ?
O13 Mo5 O1 Mo3 -0.54(7) . . . . ?
O14 Mo5 O1 Mo3 179.14(8) . . . . ?
O5 Mo5 O1 Mo6 107(13) . . . . ?
O10 Mo5 O1 Mo6 -179.92(8) . . . . ?
O18 Mo5 O1 Mo6 0.59(8) . . . . ?
O13 Mo5 O1 Mo6 -89.60(8) . . . . ?
O14 Mo5 O1 Mo6 90.09(8) . . . . ?
O6 Mo6 O1 Mo1 -56(88) . . . . ?
O15 Mo6 O1 Mo1 72(69) . . . . ?
O17 Mo6 O1 Mo1 163(100) . . . . ?
O18 Mo6 O1 Mo1 -108(86) . . . . ?
O16 Mo6 O1 Mo1 -18(69) . . . . ?
O6 Mo6 O1 Mo4 142(7) . . . . ?
O15 Mo6 O1 Mo4 -90.23(9) . . . . ?
O17 Mo6 O1 Mo4 0.55(8) . . . . ?
O18 Mo6 O1 Mo4 90.02(9) . . . . ?
O16 Mo6 O1 Mo4 179.78(9) . . . . ?
O6 Mo6 O1 Mo2 -128(7) . . . . ?
O15 Mo6 O1 Mo2 0.23(8) . . . . ?
O17 Mo6 O1 Mo2 91.01(9) . . . . ?
O18 Mo6 O1 Mo2 -179.52(9) . . . . ?
O16 Mo6 O1 Mo2 -89.76(9) . . . . ?
O6 Mo6 O1 Mo3 -38(7) . . . . ?
O15 Mo6 O1 Mo3 89.74(9) . . . . ?
O17 Mo6 O1 Mo3 -179.48(9) . . . . ?
O18 Mo6 O1 Mo3 -90.01(9) . . . . ?
O16 Mo6 O1 Mo3 -0.25(8) . . . . ?
O6 Mo6 O1 Mo5 51(7) . . . . ?
O15 Mo6 O1 Mo5 179.16(9) . . . . ?
O17 Mo6 O1 Mo5 -90.06(9) . . . . ?
O18 Mo6 O1 Mo5 -0.59(8) . . . . ?
O16 Mo6 O1 Mo5 89.17(9) . . . . ?
O2 Mo2 O7 Mo1 179.87(15) . . . . ?
O11 Mo2 O7 Mo1 75.74(13) . . . . ?
O12 Mo2 O7 Mo1 -77.33(13) . . . . ?
O15 Mo2 O7 Mo1 -3.2(3) . . . . ?
O1 Mo2 O7 Mo1 -1.10(10) . . . . ?
N1 Mo1 O7 Mo2 -179.04(13) . . . . ?
O9 Mo1 O7 Mo2 79.30(12) . . . . ?
O8 Mo1 O7 Mo2 -77.05(13) . . . . ?
O10 Mo1 O7 Mo2 0.7(3) . . . . ?
O1 Mo1 O7 Mo2 1.13(11) . . . . ?
O3 Mo3 O8 Mo1 179.75(13) . . . . ?
O16 Mo3 O8 Mo1 -0.3(3) . . . . ?
O11 Mo3 O8 Mo1 -77.17(12) . . . . ?
O13 Mo3 O8 Mo1 76.69(12) . . . . ?
O1 Mo3 O8 Mo1 -0.28(10) . . . . ?
N1 Mo1 O8 Mo3 -176.90(12) . . . . ?
O9 Mo1 O8 Mo3 -0.2(3) . . . . ?
O10 Mo1 O8 Mo3 -77.76(12) . . . . ?
O7 Mo1 O8 Mo3 78.78(12) . . . . ?
O1 Mo1 O8 Mo3 0.29(10) . . . . ?
O4 Mo4 O9 Mo1 178.77(14) . . . . ?
O12 Mo4 O9 Mo1 76.17(13) . . . . ?
O17 Mo4 O9 Mo1 -2.7(3) . . . . ?
O14 Mo4 O9 Mo1 -78.15(12) . . . . ?
O1 Mo4 O9 Mo1 -0.56(10) . . . . ?
N1 Mo1 O9 Mo4 177.77(13) . . . . ?
O8 Mo1 O9 Mo4 1.0(3) . . . . ?
O10 Mo1 O9 Mo4 78.54(12) . . . . ?
O7 Mo1 O9 Mo4 -77.93(12) . . . . ?
O1 Mo1 O9 Mo4 0.58(10) . . . . ?
O5 Mo5 O10 Mo1 179.54(13) . . . . ?
O18 Mo5 O10 Mo1 1.1(3) . . . . ?
O13 Mo5 O10 Mo1 -77.01(12) . . . . ?
O14 Mo5 O10 Mo1 76.80(12) . . . . ?
O1 Mo5 O10 Mo1 0.06(9) . . . . ?
N1 Mo1 O10 Mo5 -179.88(12) . . . . ?
O9 Mo1 O10 Mo5 -78.24(12) . . . . ?
O8 Mo1 O10 Mo5 78.23(12) . . . . ?
O7 Mo1 O10 Mo5 0.4(3) . . . . ?
O1 Mo1 O10 Mo5 -0.06(10) . . . . ?
O2 Mo2 O11 Mo3 178.31(13) . . . . ?
O7 Mo2 O11 Mo3 -76.85(13) . . . . ?
O12 Mo2 O11 Mo3 3.4(3) . . . . ?
O15 Mo2 O11 Mo3 77.18(13) . . . . ?
O1 Mo2 O11 Mo3 0.01(11) . . . . ?
O3 Mo3 O11 Mo2 -179.94(14) . . . . ?
O8 Mo3 O11 Mo2 76.43(13) . . . . ?
O16 Mo3 O11 Mo2 -77.43(13) . . . . ?
O13 Mo3 O11 Mo2 -2.0(3) . . . . ?
O1 Mo3 O11 Mo2 -0.01(10) . . . . ?
O4 Mo4 O12 Mo2 179.08(13) . . . . ?
O9 Mo4 O12 Mo2 -77.29(12) . . . . ?
O17 Mo4 O12 Mo2 77.50(12) . . . . ?
O14 Mo4 O12 Mo2 0.1(3) . . . . ?
O1 Mo4 O12 Mo2 -0.36(10) . . . . ?
O2 Mo2 O12 Mo4 -177.98(13) . . . . ?
O7 Mo2 O12 Mo4 77.66(12) . . . . ?
O11 Mo2 O12 Mo4 -3.1(3) . . . . ?
O15 Mo2 O12 Mo4 -76.92(12) . . . . ?
O1 Mo2 O12 Mo4 0.36(10) . . . . ?
O5 Mo5 O13 Mo3 -179.42(13) . . . . ?
O10 Mo5 O13 Mo3 77.05(12) . . . . ?
O18 Mo5 O13 Mo3 -76.09(12) . . . . ?
O14 Mo5 O13 Mo3 0.1(3) . . . . ?
O1 Mo5 O13 Mo3 0.73(10) . . . . ?
O3 Mo3 O13 Mo5 179.20(14) . . . . ?
O8 Mo3 O13 Mo5 -77.12(12) . . . . ?
O16 Mo3 O13 Mo5 76.72(12) . . . . ?
O11 Mo3 O13 Mo5 1.3(3) . . . . ?
O1 Mo3 O13 Mo5 -0.74(10) . . . . ?
O4 Mo4 O14 Mo5 -178.08(12) . . . . ?
O9 Mo4 O14 Mo5 78.54(12) . . . . ?
O12 Mo4 O14 Mo5 0.9(3) . . . . ?
O17 Mo4 O14 Mo5 -76.60(12) . . . . ?
O1 Mo4 O14 Mo5 1.36(9) . . . . ?
O5 Mo5 O14 Mo4 178.82(12) . . . . ?
O10 Mo5 O14 Mo4 -77.75(11) . . . . ?
O18 Mo5 O14 Mo4 75.66(12) . . . . ?
O13 Mo5 O14 Mo4 -0.7(3) . . . . ?
O1 Mo5 O14 Mo4 -1.34(9) . . . . ?
O6 Mo6 O15 Mo2 178.96(14) . . . . ?
O17 Mo6 O15 Mo2 -76.79(13) . . . . ?
O18 Mo6 O15 Mo2 0.2(3) . . . . ?
O16 Mo6 O15 Mo2 76.21(13) . . . . ?
O1 Mo6 O15 Mo2 -0.31(11) . . . . ?
O2 Mo2 O15 Mo6 179.39(15) . . . . ?
O7 Mo2 O15 Mo6 2.4(3) . . . . ?
O11 Mo2 O15 Mo6 -77.06(14) . . . . ?
O12 Mo2 O15 Mo6 76.73(14) . . . . ?
O1 Mo2 O15 Mo6 0.32(11) . . . . ?
O3 Mo3 O16 Mo6 179.62(14) . . . . ?
O8 Mo3 O16 Mo6 -0.3(3) . . . . ?
O11 Mo3 O16 Mo6 76.66(13) . . . . ?
O13 Mo3 O16 Mo6 -77.52(13) . . . . ?
O1 Mo3 O16 Mo6 -0.35(11) . . . . ?
O6 Mo6 O16 Mo3 179.78(13) . . . . ?
O15 Mo6 O16 Mo3 -76.37(13) . . . . ?
O17 Mo6 O16 Mo3 2.0(3) . . . . ?
O18 Mo6 O16 Mo3 76.61(13) . . . . ?
O1 Mo6 O16 Mo3 0.35(11) . . . . ?
O6 Mo6 O17 Mo4 179.84(13) . . . . ?
O15 Mo6 O17 Mo4 75.79(13) . . . . ?
O18 Mo6 O17 Mo4 -77.06(13) . . . . ?
O16 Mo6 O17 Mo4 -2.4(3) . . . . ?
O1 Mo6 O17 Mo4 -0.74(11) . . . . ?
O4 Mo4 O17 Mo6 -178.57(15) . . . . ?
O9 Mo4 O17 Mo6 2.9(3) . . . . ?
O12 Mo4 O17 Mo6 -76.07(14) . . . . ?
O14 Mo4 O17 Mo6 78.25(13) . . . . ?
O1 Mo4 O17 Mo6 0.76(11) . . . . ?
O6 Mo6 O18 Mo5 -178.46(14) . . . . ?
O15 Mo6 O18 Mo5 0.3(3) . . . . ?
O17 Mo6 O18 Mo5 77.61(13) . . . . ?
O16 Mo6 O18 Mo5 -75.80(13) . . . . ?
O1 Mo6 O18 Mo5 0.81(11) . . . . ?
O5 Mo5 O18 Mo6 179.69(14) . . . . ?
O10 Mo5 O18 Mo6 -1.9(3) . . . . ?
O13 Mo5 O18 Mo6 76.26(13) . . . . ?
O14 Mo5 O18 Mo6 -77.64(13) . . . . ?
O1 Mo5 O18 Mo6 -0.82(11) . . . . ?
O9 Mo1 N1 C1 -95.0(13) . . . . ?
O8 Mo1 N1 C1 83.6(13) . . . . ?
O10 Mo1 N1 C1 -5.5(14) . . . . ?
O7 Mo1 N1 C1 174.4(13) . . . . ?
O1 Mo1 N1 C1 -9(3) . . . . ?
Mo1 N1 C1 C10 -101.3(13) . . . . ?
Mo1 N1 C1 C2 77.1(14) . . . . ?
C10 C1 C2 C3 -176.0(3) . . . . ?
N1 C1 C2 C3 5.6(5) . . . . ?
C10 C1 C2 C7 3.9(5) . . . . ?
N1 C1 C2 C7 -174.5(3) . . . . ?
C1 C2 C3 C4 -179.4(4) . . . . ?
C7 C2 C3 C4 0.7(6) . . . . ?
C2 C3 C4 C5 1.7(7) . . . . ?
C3 C4 C5 C6 -1.4(8) . . . . ?
C4 C5 C6 O19 179.6(4) . . . . ?
C4 C5 C6 C7 -1.4(7) . . . . ?
C3 C2 C7 C8 176.9(3) . . . . ?
C1 C2 C7 C8 -3.1(5) . . . . ?
C3 C2 C7 C6 -3.3(5) . . . . ?
C1 C2 C7 C6 176.8(3) . . . . ?
O19 C6 C7 C8 2.6(5) . . . . ?
C5 C6 C7 C8 -176.5(4) . . . . ?
O19 C6 C7 C2 -177.3(3) . . . . ?
C5 C6 C7 C2 3.6(5) . . . . ?
C2 C7 C8 C9 0.0(5) . . . . ?
C6 C7 C8 C9 -179.8(4) . . . . ?
C7 C8 C9 C10 2.3(6) . . . . ?
N1 C1 C10 C9 176.7(3) . . . . ?
C2 C1 C10 C9 -1.8(5) . . . . ?
C8 C9 C10 C1 -1.4(6) . . . . ?
C131 N2 C111 C112 176.8(5) . . . . ?
C141 N2 C111 C112 -63.0(6) . . . . ?
C121 N2 C111 C112 56.0(6) . . . . ?
N2 C111 C112 C113 -178.9(6) . . . . ?
C111 C112 C113 C114 165.5(11) . . . . ?
C131 N2 C121 C122 -59.8(5) . . . . ?
C141 N2 C121 C122 179.6(4) . . . . ?
C111 N2 C121 C122 59.0(6) . . . . ?
N2 C121 C122 C123 -176.2(5) . . . . ?
C121 C122 C123 C124 84.1(9) . . . . ?
C141 N2 C131 C132 59.7(5) . . . . ?
C121 N2 C131 C132 -59.1(5) . . . . ?
C111 N2 C131 C132 179.9(4) . . . . ?
N2 C131 C132 C133 -169.5(4) . . . . ?
C131 C132 C133 C134 -178.0(5) . . . . ?
C131 N2 C141 C142 56.8(5) . . . . ?
C121 N2 C141 C142 177.4(5) . . . . ?
C111 N2 C141 C142 -61.6(5) . . . . ?
N2 C141 C142 C143 -178.9(5) . . . . ?
C141 C142 C143 C144 170.7(6) . . . . ?
C241 N3 C211 C212 58.7(4) . . . . ?
C221 N3 C211 C212 -59.4(4) . . . . ?
C231 N3 C211 C212 -179.6(3) . . . . ?
N3 C211 C212 C213 174.4(4) . . . . ?
C211 C212 C213 C214 -58.0(9) . . . . ?
C211 C212 C213 C215 174.2(9) . . . . ?
C241 N3 C221 C222 -167.6(3) . . . . ?
C231 N3 C221 C222 70.5(4) . . . . ?
C211 N3 C221 C222 -46.9(4) . . . . ?
N3 C221 C222 C223 -177.9(3) . . . . ?
C221 C222 C223 C224 -168.7(4) . . . . ?
C241 N3 C231 C232 -52.7(4) . . . . ?
C221 N3 C231 C232 65.7(4) . . . . ?
C211 N3 C231 C232 -173.6(3) . . . . ?
N3 C231 C232 C233 -179.0(3) . . . . ?
C231 C232 C233 C234 -175.2(3) . . . . ?
C221 N3 C241 C242 179.0(3) . . . . ?
C231 N3 C241 C242 -60.1(4) . . . . ?
C211 N3 C241 C242 57.9(4) . . . . ?
N3 C241 C242 C243 -179.7(3) . . . . ?
C241 C242 C243 C244 178.1(4) . . . . ?
